data_4022252
loop_
_publ_author_name
'Gary W. Breton'
'Kenneth L. Martin'

_publ_section_title
;
 Are 1,2-Dihydrodiazetes Aromatic? An Experimental and
 Computational Investigation
;
_journal_name_full 'Journal of Organic Chemistry'
_journal_page_first 6699
_journal_page_last 6704
_journal_paper_doi 10.1021/jo026082m
_journal_volume 67
_journal_year 2002
_chemical_formula_moiety C5H5N3O2
_chemical_formula_sum 'C5 H5 N3 O2'
_chemical_formula_weight 139.12
_chemical_melting_point 359
_chemical_name_common diazetine
_chemical_name_systematic
;
  3-Methyl-1,3,5-triazabicyclo[3.2.0]hept-6-ene-2,4-dione
;
_space_group_IT_number 11
_symmetry_cell_setting monoclinic
_symmetry_space_group_name_Hall '-P 2yb'
_symmetry_space_group_name_H-M 'P 1 21/m 1'
_atom_sites_solution_hydrogens geom
_atom_sites_solution_primary direct
_atom_sites_solution_secondary difmap
_audit_creation_method SHELXL-97
_cell_angle_alpha 90.00
_cell_angle_beta 98.3480(10)
_cell_angle_gamma 90.00
_cell_formula_units_Z 2
_cell_length_a 3.77700(10)
_cell_length_b 9.4807(2)
_cell_length_c 8.2024(2)
_cell_measurement_reflns_used 4391
_cell_measurement_temperature 150(2)
_cell_measurement_theta_max 45.2215
_cell_measurement_theta_min 2.5095
_cell_volume 290.604(12)
_computing_cell_refinement 'SMART (Bruker, 2000)'
_computing_data_collection 'SMART (Bruker, 2000)'
_computing_data_reduction 'SAINT-PLUS (Bruker, 2000)'
_computing_molecular_graphics 'SHELXTL (Sheldrick, 1997)'
_computing_publication_material 'SHELXTL (Sheldrick, 1997)'
_computing_structure_refinement 'SHELXL-97 (Sheldrick, 1997)'
_computing_structure_solution 'SHELXS-97 (Sheldrick, 1990)'
_diffrn_ambient_temperature 150(2)
_diffrn_measured_fraction_theta_full 0.966
_diffrn_measured_fraction_theta_max 0.966
_diffrn_measurement_device_type '1K CCD area detector'
_diffrn_measurement_method 'phi and omega scans'
_diffrn_radiation_monochromator graphite
_diffrn_radiation_source 'fine-focus sealed tube'
_diffrn_radiation_type MoK\a
_diffrn_radiation_wavelength 0.71073
_diffrn_reflns_av_R_equivalents 0.0358
_diffrn_reflns_av_sigmaI/netI 0.0753
_diffrn_reflns_limit_h_max 8
_diffrn_reflns_limit_h_min -7
_diffrn_reflns_limit_k_max 21
_diffrn_reflns_limit_k_min -21
_diffrn_reflns_limit_l_max 18
_diffrn_reflns_limit_l_min -18
_diffrn_reflns_number 14927
_diffrn_reflns_theta_full 53.15
_diffrn_reflns_theta_max 53.15
_diffrn_reflns_theta_min 2.51
_exptl_absorpt_coefficient_mu 0.127
_exptl_absorpt_correction_T_max 1.000000
_exptl_absorpt_correction_T_min 0.796805
_exptl_absorpt_correction_type empirical
_exptl_crystal_colour colorless
_exptl_crystal_density_diffrn 1.590
_exptl_crystal_density_method 'not measured'
_exptl_crystal_description needle
_exptl_crystal_F_000 144
_exptl_crystal_size_max 0.50
_exptl_crystal_size_mid 0.35
_exptl_crystal_size_min 0.25
_refine_diff_density_max 0.539
_refine_diff_density_min -0.236
_refine_diff_density_rms 0.055
_refine_ls_extinction_coef 0.092(10)
_refine_ls_extinction_expression Fc^*^=kFc[1+0.001xFc^2^\l^3^/sin(2\q)]^-1/4^
_refine_ls_extinction_method SHELXL
_refine_ls_goodness_of_fit_ref 0.686
_refine_ls_hydrogen_treatment mixed
_refine_ls_matrix_type full
_refine_ls_number_parameters 61
_refine_ls_number_reflns 3490
_refine_ls_number_restraints 0
_refine_ls_restrained_S_all 0.686
_refine_ls_R_factor_all 0.0607
_refine_ls_R_factor_gt 0.0318
_refine_ls_shift/su_max 0.035
_refine_ls_shift/su_mean 0.009
_refine_ls_structure_factor_coef Fsqd
_refine_ls_weighting_details 'calc w=1/[\s^2^(Fo^2^)+(0.0478P)^2^+0.0000P] where P=(Fo^2^+2Fc^2^)/3'
_refine_ls_weighting_scheme calc
_refine_ls_wR_factor_gt 0.0827
_refine_ls_wR_factor_ref 0.0848
_reflns_number_gt 1615
_reflns_number_total 3490
_reflns_threshold_expression >2sigma(I)
_cod_data_source_file jo026082m_s2.cif
_cod_data_source_block gb98m
_cod_original_sg_symbol_H-M 'P 21/m'
_cod_database_code 4022252

loop_
_symmetry_equiv_pos_as_xyz
'x, y, z'
'-x, y+1/2, -z'
'-x, -y, -z'
'x, -y-1/2, z'

loop_
_atom_site_label
_atom_site_type_symbol
_atom_site_fract_x
_atom_site_fract_y
_atom_site_fract_z
_atom_site_U_iso_or_equiv
_atom_site_adp_type
_atom_site_occupancy
_atom_site_symmetry_multiplicity
_atom_site_calc_flag
_atom_site_refinement_flags
N1 N 0.29503(14) 0.7500 0.85801(6) 0.01526(8) Uani 1 2 d S
N2 N 0.48862(10) 0.67246(4) 0.62811(4) 0.01699(7) Uani 1 1 d .
O1 O 0.27040(11) 0.50952(3) 0.80283(4) 0.02321(8) Uani 1 1 d .
C1 C 0.33755(11) 0.62926(4) 0.76833(5) 0.01589(7) Uani 1 1 d .
C2 C 0.26401(13) 0.67979(5) 0.46723(5) 0.01975(8) Uani 1 1 d .
C3 C 0.18261(19) 0.7500 1.02110(7) 0.02023(11) Uani 1 2 d S
H2 H 0.189(2) 0.6024(8) 0.3990(9) 0.0279(18) Uiso 1 1 d .
H3A H 0.043(3) 0.6700(9) 1.0309(11) 0.039(2) Uiso 1 1 d .
H3B H 0.390(4) 0.7500 1.1027(16) 0.043(3) Uiso 1 2 d S

loop_
_atom_site_aniso_label
_atom_site_aniso_U_11
_atom_site_aniso_U_22
_atom_site_aniso_U_33
_atom_site_aniso_U_23
_atom_site_aniso_U_13
_atom_site_aniso_U_12
N1 0.0186(2) 0.01449(17) 0.01285(16) 0.000 0.00263(14) 0.000
N2 0.01981(15) 0.01540(13) 0.01598(13) -0.00051(10) 0.00335(10) 0.00137(11)
O1 0.03371(19) 0.01371(12) 0.02181(14) 0.00215(10) 0.00269(12) -0.00137(11)
C1 0.01810(16) 0.01403(13) 0.01518(14) 0.00028(11) 0.00114(11) 0.00088(12)
C2 0.02353(19) 0.02159(18) 0.01424(14) -0.00192(13) 0.00312(12) -0.00052(14)
C3 0.0232(3) 0.0236(3) 0.0147(2) 0.000 0.00548(18) 0.000

loop_
_atom_type_symbol
_atom_type_description
_atom_type_scat_dispersion_real
_atom_type_scat_dispersion_imag
_atom_type_scat_source
C C 0.0033 0.0016 'International Tables Vol C Tables 4.2.6.8 and 6.1.1.4'
H H 0.0000 0.0000 'International Tables Vol C Tables 4.2.6.8 and 6.1.1.4'
N N 0.0061 0.0033 'International Tables Vol C Tables 4.2.6.8 and 6.1.1.4'
O O 0.0106 0.0060 'International Tables Vol C Tables 4.2.6.8 and 6.1.1.4'

loop_
_geom_angle_atom_site_label_1
_geom_angle_atom_site_label_2
_geom_angle_atom_site_label_3
_geom_angle
_geom_angle_site_symmetry_1
_geom_angle_site_symmetry_3
C1 N1 C1 111.77(5) . 4_575
C1 N1 C3 123.97(2) . .
C1 N1 C3 123.97(2) 4_575 .
C1 N2 C2 119.79(4) . .
C1 N2 N2 106.81(2) . 4_575
C2 N2 N2 87.28(2) . 4_575
O1 C1 N1 127.59(4) . .
O1 C1 N2 125.87(4) . .
N1 C1 N2 106.51(4) . .
C2 C2 N2 92.72(2) 4_575 .

loop_
_geom_bond_atom_site_label_1
_geom_bond_atom_site_label_2
_geom_bond_distance
_geom_bond_site_symmetry_2
N1 C1 1.3827(5) .
N1 C1 1.3827(5) 4_575
N1 C3 1.4611(7) .
N2 C1 1.4166(5) .
N2 C2 1.4631(5) .
N2 N2 1.4704(7) 4_575
O1 C1 1.2057(5) .
C2 C2 1.3313(9) 4_575

loop_
_geom_torsion_atom_site_label_1
_geom_torsion_atom_site_label_2
_geom_torsion_atom_site_label_3
_geom_torsion_atom_site_label_4
_geom_torsion
_geom_torsion_site_symmetry_1
_geom_torsion_site_symmetry_3
_geom_torsion_site_symmetry_4
C1 N2 N2 C2 -120.35(4) . 4_575 4_575
N2 N2 C1 N1 -7.43(4) 4_575 . .
